data_4517652
loop_
_publ_author_name
'He, Qingquan'
'Zhou, Chenkun'
'Xu, Liangjin'
'Lee, Sujin'
'Lin, Xinsong'
'Neu, Jennifer'
'Worku, Michael'
'Chaaban, Maya'
'Ma, Biwu'

_publ_section_title
;
 Highly Stable Organic Antimony Halide Crystals for X-ray Scintillation
;
_journal_issue 6
_journal_name_full 'ACS Materials Letters'
_journal_page_first 633
_journal_page_last 638
_journal_paper_doi 10.1021/acsmaterialslett.0c00133
_journal_volume 2
_journal_year 2020
_chemical_formula_moiety 'Cl5 Sb, 2(C36 H30 N P2)'
_chemical_formula_sum 'C72 H60 Cl5 N2 P4 Sb'
_chemical_formula_weight 1376.10
_space_group_crystal_system monoclinic
_space_group_IT_number 14
_space_group_name_Hall '-P 2ybc'
_space_group_name_H-M_alt 'P 1 21/c 1'
_atom_sites_solution_hydrogens geom
_atom_sites_solution_primary dual
_audit_creation_date 2019-12-17
_audit_creation_method
;
Olex2 1.3-ac4
(compiled 2019.10.09 svn.r3662 for Rigaku Oxford Diffraction, GUI svn.r5959)
;
_cell_angle_alpha 90
_cell_angle_beta 90.6060(10)
_cell_angle_gamma 90
_cell_formula_units_Z 4
_cell_length_a 11.0421(2)
_cell_length_b 24.1416(4)
_cell_length_c 24.0743(4)
_cell_measurement_reflns_used 44683
_cell_measurement_temperature 149.99(10)
_cell_measurement_theta_max 32.7770
_cell_measurement_theta_min 2.0270
_cell_volume 6417.22(19)
_computing_cell_refinement 'CrysAlisPro 1.171.40.45a (Rigaku OD, 2019)'
_computing_data_collection 'CrysAlisPro 1.171.40.45a (Rigaku OD, 2019)'
_computing_data_reduction 'CrysAlisPro 1.171.40.45a (Rigaku OD, 2019)'
_computing_molecular_graphics 'Olex2 1.3-ac4 (Dolomanov et al., 2009)'
_computing_publication_material 'Olex2 1.3-ac4 (Dolomanov et al., 2009)'
_computing_structure_refinement 'ShelXL 2018/3 (Sheldrick, 2015)'
_computing_structure_solution 'SHELXT 2018/2 (Sheldrick, 2018)'
_diffrn_ambient_environment N~2~
_diffrn_ambient_temperature 149.99(10)
_diffrn_detector 'CCD plate'
_diffrn_detector_area_resol_mean 10.0000
_diffrn_detector_type HyPix
_diffrn_measured_fraction_theta_full 0.998
_diffrn_measured_fraction_theta_max 0.831
_diffrn_measurement_details
;
List of Runs (angles in degrees, time in seconds):

  # Type    Start    End  Width  t~exp~   \w     \q     \k     \f   Frames
--------------------------------------------------------------------------
  1  \w    -42.00  32.00   0.50   19.00    --    6.83 -85.00  50.00  148
  2  \w    -23.00  39.00   0.50   19.00    --    6.83 -99.00 -30.00  124
  3  \w     -8.00  22.00   0.50   19.00    --   -7.92 -99.00-120.00   60
  4  \w    -23.00   8.00   0.50   19.00    --   -7.92 -99.00 -60.00   62
  5  \w    -42.00  17.00   0.50   19.00    --   -7.92 -85.00  50.00  118
  6  \w    -13.00  23.00   0.50   19.00    --   -7.92 -99.00 120.00   72
  7  \w    -33.00  21.00   0.50   19.00    --   -7.92  85.00 169.00  108
  8  \w    -67.00 -23.00   0.50   19.00    --    6.83 -19.00-150.00   88
;
_diffrn_measurement_device 'four-circle diffractometer'
_diffrn_measurement_device_type 'XtaLAB Synergy, Dualflex, HyPix'
_diffrn_measurement_method '\w scans'
_diffrn_orient_matrix_type 'CrysAlisPro convention (1999,Acta A55,543-557)'
_diffrn_orient_matrix_UB_11 -0.0314754000
_diffrn_orient_matrix_UB_12 0.0239727000
_diffrn_orient_matrix_UB_13 -0.0091367000
_diffrn_orient_matrix_UB_21 0.0187698000
_diffrn_orient_matrix_UB_22 0.0141968000
_diffrn_orient_matrix_UB_23 0.0244262000
_diffrn_orient_matrix_UB_31 0.0527545000
_diffrn_orient_matrix_UB_32 0.0092812000
_diffrn_orient_matrix_UB_33 -0.0137546000
_diffrn_radiation_monochromator mirror
_diffrn_radiation_probe x-ray
_diffrn_radiation_type 'Mo K\a'
_diffrn_radiation_wavelength 0.71073
_diffrn_reflns_av_R_equivalents 0.0524
_diffrn_reflns_av_unetI/netI 0.0424
_diffrn_reflns_Laue_measured_fraction_full 0.998
_diffrn_reflns_Laue_measured_fraction_max 0.831
_diffrn_reflns_limit_h_max 14
_diffrn_reflns_limit_h_min -15
_diffrn_reflns_limit_k_max 32
_diffrn_reflns_limit_k_min -34
_diffrn_reflns_limit_l_max 36
_diffrn_reflns_limit_l_min -32
_diffrn_reflns_number 92625
_diffrn_reflns_point_group_measured_fraction_full 0.998
_diffrn_reflns_point_group_measured_fraction_max 0.831
_diffrn_reflns_theta_full 25.242
_diffrn_reflns_theta_max 32.601
_diffrn_reflns_theta_min 1.844
_diffrn_source 'micro-focus sealed X-ray tube'
_diffrn_source_type 'PhotonJet (Mo) X-ray Source'
_exptl_absorpt_coefficient_mu 0.783
_exptl_absorpt_correction_T_max 0.540
_exptl_absorpt_correction_T_min 0.089
_exptl_absorpt_correction_type gaussian
_exptl_absorpt_process_details
;
CrysAlisPro 1.171.40.45a (Rigaku Oxford Diffraction, 2019)
Numerical absorption correction based on gaussian integration over
			a multifaceted crystal model
Empirical absorption correction using spherical harmonics,
 implemented in SCALE3 ABSPACK scaling algorithm.
;
_exptl_crystal_colour 'clear yellowish colourless'
_exptl_crystal_colour_lustre clear
_exptl_crystal_colour_modifier yellowish
_exptl_crystal_colour_primary colourless
_exptl_crystal_density_diffrn 1.424
_exptl_crystal_description irregular
_exptl_crystal_F_000 2808
_exptl_crystal_preparation 'DCM as solvent'
_exptl_crystal_size_max 0.303
_exptl_crystal_size_mid 0.264
_exptl_crystal_size_min 0.128
_refine_diff_density_max 0.602
_refine_diff_density_min -0.682
_refine_diff_density_rms 0.072
_refine_ls_extinction_method none
_refine_ls_goodness_of_fit_ref 1.086
_refine_ls_hydrogen_treatment constr
_refine_ls_matrix_type full
_refine_ls_number_parameters 757
_refine_ls_number_reflns 19486
_refine_ls_number_restraints 0
_refine_ls_restrained_S_all 1.086
_refine_ls_R_factor_all 0.0470
_refine_ls_R_factor_gt 0.0346
_refine_ls_shift/su_max 0.005
_refine_ls_shift/su_mean 0.000
_refine_ls_structure_factor_coef Fsqd
_refine_ls_weighting_details 'w=1/[\s^2^(Fo^2^)+(0.0405P)^2^+0.8823P] where P=(Fo^2^+2Fc^2^)/3'
_refine_ls_weighting_scheme calc
_refine_ls_wR_factor_gt 0.0840
_refine_ls_wR_factor_ref 0.0881
_reflns_Friedel_coverage 0.000
_reflns_number_gt 15668
_reflns_number_total 19486
_reflns_threshold_expression 'I > 2\s(I)'
_cod_data_source_file tz0c00133_si_002.cif
_cod_data_source_block pacoa
_cod_depositor_comments
;Adding full bibliography for 4517652.cif.

 Adding full bibliography for 4517652.cif.
;
_cod_database_code 4517652
_shelx_shelxl_version_number 2018/3
_chemical_oxdiff_formula C72H60P4N2SbCl5
_chemical_oxdiff_usercomment '150K, Mo'
_shelx_space_group_comment
;
The symmetry employed for this shelxl refinement is uniquely defined
by the following loop, which should always be used as a source of
symmetry information in preference to the above space-group names.
They are only intended as comments.
;
_reflns_odcompleteness_completeness 99.60
_reflns_odcompleteness_iscentric 1
_reflns_odcompleteness_theta 26.32
_olex2_refinement_description
;
1. Fixed Uiso
 At 1.2 times of:
  All C(H) groups
2.a Aromatic/amide H refined with riding coordinates:
 C2IA(H2IA), C3IA(H3IA), C4IA(H4IA), C5IA(H5IA), C6IA(H6IA), C2IB(H2IB),
 C3IB(H3IB), C4IB(H4IB), C5IB(H5IB), C6IB(H6IB), C2IC(H2IC), C3IC(H3IC),
 C4IC(H4IC), C5IC(H5IC), C6IC(H6IC), C2ID(H2ID), C3ID(H3ID), C4ID(H4ID),
 C5ID(H5ID), C6ID(H6ID), C2IE(H2IE), C3IE(H3IE), C4IE(H4IE), C5IE(H5IE),
 C6IE(H6IE), C2IF(H2IF), C3IF(H3IF), C4IF(H4IF), C5IF(H5IF), C6IF(H6IF),
 C2ZA(H2ZA), C3ZA(H3ZA), C4ZA(H4ZA), C5ZA(H5ZA), C6ZA(H6ZA), C2ZB(H2ZB),
 C3ZB(H3ZB), C4ZB(H4ZB), C5ZB(H5ZB), C6ZB(H6ZB), C2ZC(H2ZC), C3ZC(H3ZC),
 C4ZC(H4ZC), C5ZC(H5ZC), C6ZC(H6ZC), C2ZD(H2ZD), C3ZD(H3ZD), C4ZD(H4ZD),
 C5ZD(H5ZD), C6ZD(H6ZD), C2ZE(H2ZE), C3ZE(H3ZE), C4ZE(H4ZE), C5ZE(H5ZE),
 C6ZE(H6ZE), C2ZF(H2ZF), C3ZF(H3ZF), C4ZF(H4ZF), C5ZF(H5ZF), C6ZF(H6ZF)
;
_olex2_submission_original_sample_id PACOA
_olex2_submission_special_instructions 'No special instructions were received'
_oxdiff_exptl_absorpt_empirical_details
;
Empirical correction (ABSPACK) includes:
- Absorption correction using spherical harmonics
- Frame scaling
;
_oxdiff_exptl_absorpt_empirical_full_max 2.471
_oxdiff_exptl_absorpt_empirical_full_min 0.452

loop_
_space_group_symop_operation_xyz
'x, y, z'
'-x, y+1/2, -z+1/2'
'-x, -y, -z'
'x, -y-1/2, z-1/2'

loop_
_atom_site_label
_atom_site_type_symbol
_atom_site_fract_x
_atom_site_fract_y
_atom_site_fract_z
_atom_site_U_iso_or_equiv
_atom_site_adp_type
_atom_site_occupancy
_atom_site_site_symmetry_order
_atom_site_calc_flag
_atom_site_refinement_flags_posn
_atom_site_refinement_flags_adp
_atom_site_refinement_flags_occupancy
_atom_site_disorder_assembly
_atom_site_disorder_group
Sb1 Sb 0.05597(2) 0.68352(2) 0.72569(2) 0.02379(4) Uani 1 1 d . . . . .
Cl1 Cl -0.06299(4) 0.62188(2) 0.77974(2) 0.03463(10) Uani 1 1 d . . . . .
Cl2 Cl 0.08409(6) 0.74493(3) 0.81563(3) 0.05776(16) Uani 1 1 d . . . . .
Cl3 Cl -0.13879(4) 0.73737(2) 0.69761(2) 0.03540(10) Uani 1 1 d . . . . .
Cl4 Cl 0.01884(4) 0.61743(2) 0.64262(2) 0.03377(10) Uani 1 1 d . . . . .
Cl5 Cl 0.24923(4) 0.62541(2) 0.75383(2) 0.03165(9) Uani 1 1 d . . . . .
P1 P 0.19850(4) 0.06654(2) 0.41640(2) 0.02092(8) Uani 1 1 d . . . . .
P2 P 0.37695(4) 0.08521(2) 0.32700(2) 0.01957(8) Uani 1 1 d . . . . .
N1 N 0.31006(13) 0.09191(6) 0.38470(5) 0.0233(3) Uani 1 1 d . . . . .
C1IA C 0.21299(15) -0.00635(7) 0.43135(7) 0.0254(3) Uani 1 1 d . . . . .
C2IA C 0.24733(19) -0.02429(8) 0.48432(8) 0.0345(4) Uani 1 1 d . . . . .
H2IA H 0.254063 0.001013 0.513315 0.041 Uiso 1 1 calc R U . . .
C3IA C 0.2714(2) -0.07991(9) 0.49365(9) 0.0455(5) Uani 1 1 d . . . . .
H3IA H 0.293915 -0.091875 0.529002 0.055 Uiso 1 1 calc R U . . .
C4IA C 0.2620(2) -0.11771(8) 0.45057(9) 0.0434(5) Uani 1 1 d . . . . .
H4IA H 0.278674 -0.154926 0.457071 0.052 Uiso 1 1 calc R U . . .
C5IA C 0.22816(19) -0.10042(8) 0.39798(8) 0.0357(4) Uani 1 1 d . . . . .
H5IA H 0.222078 -0.125905 0.369125 0.043 Uiso 1 1 calc R U . . .
C6IA C 0.20332(17) -0.04510(7) 0.38838(7) 0.0297(4) Uani 1 1 d . . . . .
H6IA H 0.179945 -0.033561 0.353002 0.036 Uiso 1 1 calc R U . . .
C1IB C 0.05629(15) 0.07839(7) 0.38148(6) 0.0240(3) Uani 1 1 d . . . . .
C2IB C -0.03993(18) 0.04116(8) 0.38426(8) 0.0366(4) Uani 1 1 d . . . . .
H2IB H -0.030352 0.007404 0.402384 0.044 Uiso 1 1 calc R U . . .
C3IB C -0.1502(2) 0.05495(11) 0.35970(10) 0.0493(6) Uani 1 1 d . . . . .
H3IB H -0.215176 0.030567 0.361998 0.059 Uiso 1 1 calc R U . . .
C4IB C -0.1640(2) 0.10435(11) 0.33204(9) 0.0476(5) Uani 1 1 d . . . . .
H4IB H -0.237800 0.112797 0.315057 0.057 Uiso 1 1 calc R U . . .
C5IB C -0.06946(19) 0.14152(9) 0.32924(8) 0.0390(4) Uani 1 1 d . . . . .
H5IB H -0.079590 0.174985 0.310637 0.047 Uiso 1 1 calc R U . . .
C6IB C 0.04040(16) 0.12887(7) 0.35417(7) 0.0292(4) Uani 1 1 d . . . . .
H6IB H 0.103949 0.154096 0.352726 0.035 Uiso 1 1 calc R U . . .
C1IC C 0.19064(15) 0.10188(7) 0.48208(6) 0.0223(3) Uani 1 1 d . . . . .
C2IC C 0.08746(16) 0.09616(7) 0.51471(7) 0.0286(4) Uani 1 1 d . . . . .
H2IC H 0.023022 0.074441 0.502370 0.034 Uiso 1 1 calc R U . . .
C3IC C 0.08150(17) 0.12297(8) 0.56555(7) 0.0314(4) Uani 1 1 d . . . . .
H3IC H 0.013380 0.118726 0.587540 0.038 Uiso 1 1 calc R U . . .
C4IC C 0.17596(17) 0.15589(7) 0.58370(7) 0.0293(4) Uani 1 1 d . . . . .
H4IC H 0.171008 0.174083 0.617645 0.035 Uiso 1 1 calc R U . . .
C5IC C 0.27838(17) 0.16190(7) 0.55138(7) 0.0282(3) Uani 1 1 d . . . . .
H5IC H 0.341986 0.184149 0.563669 0.034 Uiso 1 1 calc R U . . .
C6IC C 0.28603(15) 0.13471(7) 0.50067(7) 0.0253(3) Uani 1 1 d . . . . .
H6IC H 0.355035 0.138492 0.479187 0.030 Uiso 1 1 calc R U . . .
C1ID C 0.48379(15) 0.02882(7) 0.33044(7) 0.0230(3) Uani 1 1 d . . . . .
C2ID C 0.50540(16) 0.00299(7) 0.38143(7) 0.0277(3) Uani 1 1 d . . . . .
H2ID H 0.466567 0.015599 0.413102 0.033 Uiso 1 1 calc R U . . .
C3ID C 0.58482(17) -0.04152(8) 0.38498(8) 0.0336(4) Uani 1 1 d . . . . .
H3ID H 0.596798 -0.059504 0.418753 0.040 Uiso 1 1 calc R U . . .
C4ID C 0.64620(18) -0.05918(7) 0.33833(8) 0.0347(4) Uani 1 1 d . . . . .
H4ID H 0.699924 -0.088760 0.340845 0.042 Uiso 1 1 calc R U . . .
C5ID C 0.62747(18) -0.03275(8) 0.28804(8) 0.0329(4) Uani 1 1 d . . . . .
H5ID H 0.670771 -0.043821 0.257027 0.040 Uiso 1 1 calc R U . . .
C6ID C 0.54461(16) 0.01011(7) 0.28356(7) 0.0280(3) Uani 1 1 d . . . . .
H6ID H 0.529481 0.026455 0.249200 0.034 Uiso 1 1 calc R U . . .
C1IE C 0.27822(15) 0.07383(7) 0.26838(6) 0.0222(3) Uani 1 1 d . . . . .
C2IE C 0.24769(16) 0.02045(7) 0.25101(7) 0.0268(3) Uani 1 1 d . . . . .
H2IE H 0.286218 -0.010029 0.266884 0.032 Uiso 1 1 calc R U . . .
C3IE C 0.15981(17) 0.01278(8) 0.21003(7) 0.0317(4) Uani 1 1 d . . . . .
H3IE H 0.138644 -0.022789 0.198692 0.038 Uiso 1 1 calc R U . . .
C4IE C 0.10385(17) 0.05845(8) 0.18613(7) 0.0326(4) Uani 1 1 d . . . . .
H4IE H 0.045416 0.053324 0.158506 0.039 Uiso 1 1 calc R U . . .
C5IE C 0.13390(16) 0.11164(8) 0.20289(7) 0.0310(4) Uani 1 1 d . . . . .
H5IE H 0.095726 0.141967 0.186544 0.037 Uiso 1 1 calc R U . . .
C6IE C 0.22117(15) 0.11966(7) 0.24415(7) 0.0258(3) Uani 1 1 d . . . . .
H6IE H 0.241475 0.155303 0.255565 0.031 Uiso 1 1 calc R U . . .
C1IF C 0.45617(14) 0.14900(6) 0.31454(6) 0.0204(3) Uani 1 1 d . . . . .
C2IF C 0.54419(16) 0.15346(7) 0.27361(7) 0.0268(3) Uani 1 1 d . . . . .
H2IF H 0.562690 0.122968 0.251664 0.032 Uiso 1 1 calc R U . . .
C3IF C 0.60407(16) 0.20320(8) 0.26558(7) 0.0299(4) Uani 1 1 d . . . . .
H3IF H 0.663794 0.205852 0.238766 0.036 Uiso 1 1 calc R U . . .
C4IF C 0.57507(16) 0.24895(7) 0.29745(7) 0.0292(4) Uani 1 1 d . . . . .
H4IF H 0.615693 0.282246 0.292159 0.035 Uiso 1 1 calc R U . . .
C5IF C 0.48602(18) 0.24524(7) 0.33704(7) 0.0312(4) Uani 1 1 d . . . . .
H5IF H 0.465828 0.276248 0.357906 0.037 Uiso 1 1 calc R U . . .
C6IF C 0.42639(16) 0.19542(7) 0.34587(7) 0.0269(3) Uani 1 1 d . . . . .
H6IF H 0.366611 0.193068 0.372692 0.032 Uiso 1 1 calc R U . . .
P3 P 0.31938(4) 0.38457(2) 0.49521(2) 0.02018(8) Uani 1 1 d . . . . .
P4 P 0.52114(4) 0.33821(2) 0.56614(2) 0.01994(8) Uani 1 1 d . . . . .
N2 N 0.42019(13) 0.37798(6) 0.54175(5) 0.0245(3) Uani 1 1 d . . . . .
C1ZA C 0.24974(14) 0.45125(7) 0.50483(6) 0.0225(3) Uani 1 1 d . . . . .
C2ZA C 0.25763(16) 0.47815(8) 0.55603(7) 0.0298(4) Uani 1 1 d . . . . .
H2ZA H 0.303380 0.462821 0.584817 0.036 Uiso 1 1 calc R U . . .
C3ZA C 0.19701(17) 0.52786(8) 0.56389(8) 0.0323(4) Uani 1 1 d . . . . .
H3ZA H 0.201345 0.545541 0.598178 0.039 Uiso 1 1 calc R U . . .
C4ZA C 0.13024(16) 0.55120(7) 0.52102(8) 0.0301(4) Uani 1 1 d . . . . .
H4ZA H 0.089682 0.584478 0.526546 0.036 Uiso 1 1 calc R U . . .
C5ZA C 0.12367(17) 0.52511(8) 0.46985(7) 0.0311(4) Uani 1 1 d . . . . .
H5ZA H 0.080070 0.541265 0.440825 0.037 Uiso 1 1 calc R U . . .
C6ZA C 0.18204(16) 0.47491(7) 0.46185(7) 0.0265(3) Uani 1 1 d . . . . .
H6ZA H 0.175964 0.457021 0.427719 0.032 Uiso 1 1 calc R U . . .
C1ZB C 0.37784(14) 0.38335(6) 0.42577(6) 0.0214(3) Uani 1 1 d . . . . .
C2ZB C 0.30158(15) 0.37285(6) 0.38012(6) 0.0228(3) Uani 1 1 d . . . . .
H2ZB H 0.220378 0.364358 0.385440 0.027 Uiso 1 1 calc R U . . .
C3ZB C 0.34842(16) 0.37523(7) 0.32669(7) 0.0257(3) Uani 1 1 d . . . . .
H3ZB H 0.298088 0.368605 0.296196 0.031 Uiso 1 1 calc R U . . .
C4ZB C 0.46943(16) 0.38738(7) 0.31875(7) 0.0268(3) Uani 1 1 d . . . . .
H4ZB H 0.500259 0.388192 0.282956 0.032 Uiso 1 1 calc R U . . .
C5ZB C 0.54504(16) 0.39836(7) 0.36371(7) 0.0280(3) Uani 1 1 d . . . . .
H5ZB H 0.626247 0.406631 0.358062 0.034 Uiso 1 1 calc R U . . .
C6ZB C 0.49932(15) 0.39700(7) 0.41727(7) 0.0254(3) Uani 1 1 d . . . . .
H6ZB H 0.549510 0.405150 0.447435 0.030 Uiso 1 1 calc R U . . .
C1ZC C 0.19865(15) 0.33491(7) 0.50071(7) 0.0251(3) Uani 1 1 d . . . . .
C2ZC C 0.11431(16) 0.34294(9) 0.54293(8) 0.0336(4) Uani 1 1 d . . . . .
H2ZC H 0.118306 0.374678 0.564772 0.040 Uiso 1 1 calc R U . . .
C3ZC C 0.02493(18) 0.30394(10) 0.55239(9) 0.0444(5) Uani 1 1 d . . . . .
H3ZC H -0.029558 0.308947 0.581150 0.053 Uiso 1 1 calc R U . . .
C4ZC C 0.01704(19) 0.25780(9) 0.51909(11) 0.0474(6) Uani 1 1 d . . . . .
H4ZC H -0.043401 0.231787 0.525393 0.057 Uiso 1 1 calc R U . . .
C5ZC C 0.0971(2) 0.24960(8) 0.47670(10) 0.0451(5) Uani 1 1 d . . . . .
H5ZC H 0.089487 0.218654 0.453920 0.054 Uiso 1 1 calc R U . . .
C6ZC C 0.18999(18) 0.28757(7) 0.46771(8) 0.0339(4) Uani 1 1 d . . . . .
H6ZC H 0.245965 0.281366 0.439794 0.041 Uiso 1 1 calc R U . . .
C1ZD C 0.60838(15) 0.30147(7) 0.51508(6) 0.0233(3) Uani 1 1 d . . . . .
C2ZD C 0.56666(18) 0.25122(8) 0.49374(7) 0.0310(4) Uani 1 1 d . . . . .
H2ZD H 0.496201 0.235380 0.507390 0.037 Uiso 1 1 calc R U . . .
C3ZD C 0.6308(2) 0.22488(8) 0.45198(8) 0.0384(4) Uani 1 1 d . . . . .
H3ZD H 0.604111 0.190986 0.438160 0.046 Uiso 1 1 calc R U . . .
C4ZD C 0.7341(2) 0.24897(10) 0.43099(8) 0.0421(5) Uani 1 1 d . . . . .
H4ZD H 0.776563 0.231249 0.402960 0.050 Uiso 1 1 calc R U . . .
C5ZD C 0.77479(18) 0.29925(10) 0.45134(8) 0.0386(4) Uani 1 1 d . . . . .
H5ZD H 0.843479 0.315603 0.436476 0.046 Uiso 1 1 calc R U . . .
C6ZD C 0.71336(17) 0.32529(8) 0.49384(7) 0.0309(4) Uani 1 1 d . . . . .
H6ZD H 0.742012 0.358617 0.508224 0.037 Uiso 1 1 calc R U . . .
C1ZE C 0.62291(14) 0.38067(7) 0.60679(6) 0.0219(3) Uani 1 1 d . . . . .
C2ZE C 0.72093(15) 0.35706(7) 0.63536(7) 0.0262(3) Uani 1 1 d . . . . .
H2ZE H 0.737969 0.319595 0.631031 0.031 Uiso 1 1 calc R U . . .
C3ZE C 0.79284(16) 0.38926(8) 0.67011(7) 0.0308(4) Uani 1 1 d . . . . .
H3ZE H 0.857363 0.373364 0.689465 0.037 Uiso 1 1 calc R U . . .
C4ZE C 0.76811(17) 0.44544(8) 0.67594(7) 0.0326(4) Uani 1 1 d . . . . .
H4ZE H 0.816259 0.467106 0.699249 0.039 Uiso 1 1 calc R U . . .
C5ZE C 0.67228(17) 0.46923(8) 0.64723(7) 0.0317(4) Uani 1 1 d . . . . .
H5ZE H 0.656502 0.506865 0.651065 0.038 Uiso 1 1 calc R U . . .
C6ZE C 0.59948(16) 0.43694(7) 0.61264(7) 0.0266(3) Uani 1 1 d . . . . .
H6ZE H 0.535018 0.453009 0.593394 0.032 Uiso 1 1 calc R U . . .
C1ZF C 0.46326(15) 0.28637(6) 0.61254(6) 0.0223(3) Uani 1 1 d . . . . .
C2ZF C 0.53454(16) 0.24115(7) 0.62901(7) 0.0270(3) Uani 1 1 d . . . . .
H2ZF H 0.611168 0.236196 0.614138 0.032 Uiso 1 1 calc R U . . .
C3ZF C 0.49041(18) 0.20386(8) 0.66754(7) 0.0314(4) Uani 1 1 d . . . . .
H3ZF H 0.537242 0.173659 0.678435 0.038 Uiso 1 1 calc R U . . .
C4ZF C 0.37626(19) 0.21155(7) 0.68990(7) 0.0326(4) Uani 1 1 d . . . . .
H4ZF H 0.347263 0.186458 0.715874 0.039 Uiso 1 1 calc R U . . .
C5ZF C 0.30553(18) 0.25586(8) 0.67407(7) 0.0316(4) Uani 1 1 d . . . . .
H5ZF H 0.229053 0.260492 0.689209 0.038 Uiso 1 1 calc R U . . .
C6ZF C 0.34855(16) 0.29383(7) 0.63533(6) 0.0260(3) Uani 1 1 d . . . . .
H6ZF H 0.301152 0.323943 0.624729 0.031 Uiso 1 1 calc R U . . .

loop_
_atom_site_aniso_label
_atom_site_aniso_U_11
_atom_site_aniso_U_22
_atom_site_aniso_U_33
_atom_site_aniso_U_23
_atom_site_aniso_U_13
_atom_site_aniso_U_12
Sb1 0.02739(6) 0.01928(6) 0.02483(6) -0.00272(4) 0.00656(4) -0.00145(4)
Cl1 0.0369(2) 0.0388(3) 0.0283(2) 0.00299(16) 0.00928(17) -0.00847(18)
Cl2 0.0633(4) 0.0535(3) 0.0566(3) -0.0336(3) 0.0053(3) -0.0113(3)
Cl3 0.0350(2) 0.0244(2) 0.0469(3) -0.00121(17) 0.00524(18) 0.00590(17)
Cl4 0.0368(2) 0.0386(2) 0.0259(2) -0.00958(16) 0.00070(16) 0.01080(19)
Cl5 0.0297(2) 0.0296(2) 0.0356(2) 0.00379(16) 0.00168(16) -0.00060(17)
P1 0.0259(2) 0.01809(19) 0.01882(18) 0.00103(13) 0.00126(14) -0.00345(15)
P2 0.02414(19) 0.01619(18) 0.01839(18) 0.00082(13) 0.00103(14) -0.00095(15)
N1 0.0269(7) 0.0223(7) 0.0208(6) 0.0002(5) 0.0029(5) -0.0036(5)
C1IA 0.0293(8) 0.0206(8) 0.0262(8) 0.0027(6) 0.0034(6) -0.0027(6)
C2IA 0.0487(11) 0.0262(9) 0.0287(9) 0.0028(7) -0.0024(7) 0.0026(8)
C3IA 0.0693(15) 0.0305(10) 0.0365(11) 0.0086(8) -0.0051(9) 0.0100(10)
C4IA 0.0613(14) 0.0237(9) 0.0454(12) 0.0050(8) 0.0059(10) 0.0090(9)
C5IA 0.0475(11) 0.0243(9) 0.0357(10) -0.0028(7) 0.0099(8) -0.0008(8)
C6IA 0.0398(10) 0.0241(8) 0.0252(8) 0.0013(6) 0.0051(7) -0.0042(7)
C1IB 0.0267(8) 0.0252(8) 0.0202(7) -0.0010(6) 0.0005(6) -0.0027(6)
C2IB 0.0375(10) 0.0334(10) 0.0387(10) 0.0059(8) -0.0063(8) -0.0118(8)
C3IB 0.0351(11) 0.0565(14) 0.0559(13) 0.0083(11) -0.0127(9) -0.0179(10)
C4IB 0.0340(11) 0.0617(15) 0.0468(12) 0.0063(10) -0.0117(9) 0.0000(10)
C5IB 0.0376(10) 0.0386(11) 0.0407(11) 0.0072(8) -0.0035(8) 0.0071(9)
C6IB 0.0305(9) 0.0257(9) 0.0314(9) 0.0018(6) 0.0021(7) -0.0003(7)
C1IC 0.0269(8) 0.0198(7) 0.0203(7) 0.0021(5) 0.0010(6) -0.0013(6)
C2IC 0.0303(9) 0.0311(9) 0.0246(8) -0.0019(6) 0.0039(6) -0.0089(7)
C3IC 0.0355(9) 0.0338(10) 0.0251(8) -0.0007(7) 0.0082(7) -0.0051(8)
C4IC 0.0422(10) 0.0264(9) 0.0193(8) 0.0006(6) 0.0011(6) -0.0017(7)
C5IC 0.0349(9) 0.0266(9) 0.0231(8) -0.0009(6) -0.0018(6) -0.0075(7)
C6IC 0.0283(8) 0.0242(8) 0.0234(8) 0.0016(6) 0.0022(6) -0.0034(6)
C1ID 0.0257(8) 0.0168(7) 0.0267(8) -0.0006(6) -0.0008(6) 0.0000(6)
C2ID 0.0308(9) 0.0265(9) 0.0259(8) 0.0045(6) -0.0014(6) -0.0001(7)
C3ID 0.0363(10) 0.0257(9) 0.0386(10) 0.0091(7) -0.0060(7) 0.0022(7)
C4ID 0.0377(10) 0.0196(8) 0.0467(11) -0.0042(7) -0.0076(8) 0.0038(7)
C5ID 0.0390(10) 0.0253(9) 0.0344(9) -0.0107(7) -0.0022(7) 0.0058(8)
C6ID 0.0362(9) 0.0217(8) 0.0259(8) -0.0037(6) -0.0013(6) 0.0028(7)
C1IE 0.0262(8) 0.0217(8) 0.0186(7) 0.0005(5) 0.0006(5) -0.0007(6)
C2IE 0.0342(9) 0.0222(8) 0.0241(8) -0.0008(6) -0.0005(6) -0.0024(7)
C3IE 0.0365(9) 0.0313(9) 0.0273(9) -0.0067(7) -0.0011(7) -0.0071(8)
C4IE 0.0303(9) 0.0441(11) 0.0235(8) -0.0015(7) -0.0027(6) -0.0043(8)
C5IE 0.0308(9) 0.0354(10) 0.0267(8) 0.0064(7) -0.0019(7) 0.0028(7)
C6IE 0.0293(8) 0.0238(8) 0.0241(8) 0.0016(6) 0.0004(6) 0.0000(7)
C1IF 0.0234(7) 0.0165(7) 0.0210(7) 0.0021(5) -0.0019(5) 0.0002(6)
C2IF 0.0309(8) 0.0224(8) 0.0272(8) 0.0001(6) 0.0052(6) -0.0001(7)
C3IF 0.0295(9) 0.0298(9) 0.0306(9) 0.0069(7) 0.0050(7) -0.0031(7)
C4IF 0.0347(9) 0.0209(8) 0.0320(9) 0.0068(6) -0.0024(7) -0.0057(7)
C5IF 0.0432(10) 0.0181(8) 0.0323(9) -0.0012(6) 0.0025(7) -0.0010(7)
C6IF 0.0336(9) 0.0210(8) 0.0262(8) 0.0005(6) 0.0053(6) -0.0003(7)
P3 0.02282(19) 0.01960(19) 0.01816(18) 0.00202(13) 0.00257(14) 0.00133(15)
P4 0.02322(19) 0.01767(19) 0.01896(18) 0.00208(13) 0.00142(14) -0.00056(15)
N2 0.0266(7) 0.0259(7) 0.0212(6) 0.0014(5) 0.0005(5) 0.0020(6)
C1ZA 0.0249(8) 0.0205(8) 0.0222(7) 0.0006(6) 0.0053(6) 0.0005(6)
C2ZA 0.0328(9) 0.0309(9) 0.0257(8) -0.0044(6) 0.0008(6) 0.0033(7)
C3ZA 0.0347(9) 0.0298(9) 0.0326(9) -0.0100(7) 0.0049(7) 0.0007(7)
C4ZA 0.0313(9) 0.0198(8) 0.0394(10) -0.0005(7) 0.0108(7) 0.0013(7)
C5ZA 0.0357(9) 0.0282(9) 0.0295(9) 0.0057(7) 0.0059(7) 0.0062(7)
C6ZA 0.0318(9) 0.0258(8) 0.0219(8) 0.0004(6) 0.0031(6) 0.0062(7)
C1ZB 0.0260(8) 0.0185(7) 0.0198(7) 0.0006(5) 0.0038(5) 0.0008(6)
C2ZB 0.0267(8) 0.0175(7) 0.0242(8) -0.0011(5) 0.0023(6) 0.0019(6)
C3ZB 0.0350(9) 0.0202(8) 0.0220(8) -0.0022(6) 0.0002(6) 0.0016(7)
C4ZB 0.0362(9) 0.0215(8) 0.0227(8) 0.0010(6) 0.0071(6) 0.0031(7)
C5ZB 0.0276(8) 0.0292(9) 0.0274(8) 0.0029(6) 0.0065(6) -0.0003(7)
C6ZB 0.0262(8) 0.0255(8) 0.0246(8) 0.0028(6) 0.0025(6) 0.0005(6)
C1ZC 0.0243(8) 0.0246(8) 0.0264(8) 0.0075(6) -0.0002(6) -0.0001(6)
C2ZC 0.0296(9) 0.0402(11) 0.0310(9) 0.0053(7) 0.0036(7) -0.0027(8)
C3ZC 0.0286(10) 0.0571(14) 0.0476(12) 0.0201(10) 0.0042(8) -0.0044(9)
C4ZC 0.0296(10) 0.0372(12) 0.0752(16) 0.0255(11) -0.0034(10) -0.0075(9)
C5ZC 0.0431(11) 0.0224(9) 0.0697(15) 0.0061(9) -0.0074(10) -0.0047(8)
C6ZC 0.0351(10) 0.0206(8) 0.0459(11) 0.0044(7) 0.0032(8) 0.0010(7)
C1ZD 0.0290(8) 0.0214(8) 0.0197(7) 0.0014(6) 0.0012(6) 0.0035(6)
C2ZD 0.0399(10) 0.0264(9) 0.0269(8) -0.0004(6) 0.0012(7) -0.0004(7)
C3ZD 0.0560(13) 0.0295(10) 0.0295(9) -0.0050(7) -0.0052(8) 0.0074(9)
C4ZD 0.0480(12) 0.0529(13) 0.0253(9) -0.0052(8) 0.0031(8) 0.0197(10)
C5ZD 0.0328(10) 0.0532(13) 0.0300(9) 0.0023(8) 0.0087(7) 0.0074(9)
C6ZD 0.0308(9) 0.0349(10) 0.0272(9) 0.0022(7) 0.0041(7) 0.0000(7)
C1ZE 0.0250(8) 0.0205(8) 0.0203(7) 0.0009(5) 0.0028(6) -0.0027(6)
C2ZE 0.0282(8) 0.0224(8) 0.0281(8) 0.0012(6) 0.0018(6) -0.0004(6)
C3ZE 0.0272(8) 0.0348(10) 0.0303(9) 0.0021(7) -0.0020(6) -0.0032(7)
C4ZE 0.0344(9) 0.0339(10) 0.0297(9) -0.0071(7) 0.0041(7) -0.0090(8)
C5ZE 0.0395(10) 0.0214(8) 0.0344(9) -0.0040(7) 0.0072(7) -0.0035(7)
C6ZE 0.0296(8) 0.0219(8) 0.0284(8) 0.0008(6) 0.0023(6) 0.0018(6)
C1ZF 0.0297(8) 0.0181(7) 0.0190(7) 0.0008(5) 0.0012(6) -0.0046(6)
C2ZF 0.0331(9) 0.0230(8) 0.0248(8) 0.0008(6) -0.0013(6) -0.0031(7)
C3ZF 0.0457(11) 0.0229(8) 0.0255(8) 0.0053(6) -0.0063(7) -0.0030(8)
C4ZF 0.0515(11) 0.0264(9) 0.0201(8) 0.0025(6) 0.0028(7) -0.0134(8)
C5ZF 0.0403(10) 0.0314(9) 0.0231(8) -0.0028(6) 0.0088(7) -0.0104(8)
C6ZF 0.0326(9) 0.0233(8) 0.0221(8) -0.0010(6) 0.0042(6) -0.0027(7)

loop_
_atom_type_symbol
_atom_type_description
_atom_type_scat_dispersion_real
_atom_type_scat_dispersion_imag
_atom_type_scat_source
C C 0.0033 0.0016 'International Tables Vol C Tables 4.2.6.8 and 6.1.1.4'
H H 0.0000 0.0000 'International Tables Vol C Tables 4.2.6.8 and 6.1.1.4'
Cl Cl 0.1484 0.1585 'International Tables Vol C Tables 4.2.6.8 and 6.1.1.4'
N N 0.0061 0.0033 'International Tables Vol C Tables 4.2.6.8 and 6.1.1.4'
P P 0.1023 0.0942 'International Tables Vol C Tables 4.2.6.8 and 6.1.1.4'
Sb Sb -0.5866 1.5461 'International Tables Vol C Tables 4.2.6.8 and 6.1.1.4'

loop_
_exptl_crystal_face_index_h
_exptl_crystal_face_index_k
_exptl_crystal_face_index_l
_exptl_crystal_face_perp_dist
0 1 0 0.1160
0 -1 0 0.1573
0 0 1 0.1523
0 0 -1 0.1123
-1 0 0 0.0763
1 0 0 0.0823
-4 -3 5 0.1075
5 -4 3 0.0613
3 2 5 0.0888
4 -3 5 0.0480
-1 5 -3 0.0922
3 -4 -5 0.1112
0 -2 -5 0.1143
2 5 -1 0.1179
3 1 -5 0.1044
0 5 3 0.1340
-2 -5 1 0.1480
-2 1 -5 0.0826
-5 5 -3 0.0687
-2 5 -5 0.0827
-2 5 1 0.0977
-1 -5 2 0.1383

loop_
_geom_angle_atom_site_label_1
_geom_angle_atom_site_label_2
_geom_angle_atom_site_label_3
_geom_angle
_geom_angle_site_symmetry_1
_geom_angle_site_symmetry_3
_geom_angle_publ_flag
Cl1 Sb1 Cl2 87.908(19) . . ?
Cl1 Sb1 Cl3 89.713(16) . . ?
Cl1 Sb1 Cl4 87.314(16) . . ?
Cl1 Sb1 Cl5 88.669(15) . . ?
Cl3 Sb1 Cl2 91.274(19) . . ?
Cl3 Sb1 Cl5 177.896(15) . . ?
Cl4 Sb1 Cl2 175.209(19) . . ?
Cl4 Sb1 Cl3 89.059(15) . . ?
Cl4 Sb1 Cl5 89.522(14) . . ?
Cl5 Sb1 Cl2 90.011(19) . . ?
N1 P1 C1IA 114.01(8) . . ?
N1 P1 C1IB 113.22(7) . . ?
N1 P1 C1IC 106.60(7) . . ?
C1IB P1 C1IA 108.92(8) . . ?
C1IB P1 C1IC 106.60(8) . . ?
C1IC P1 C1IA 107.01(7) . . ?
N1 P2 C1ID 110.30(8) . . ?
N1 P2 C1IE 114.76(7) . . ?
N1 P2 C1IF 106.87(7) . . ?
C1IE P2 C1ID 108.19(8) . . ?
C1IE P2 C1IF 107.01(7) . . ?
C1IF P2 C1ID 109.58(7) . . ?
P1 N1 P2 139.05(9) . . ?
C2IA C1IA P1 120.53(13) . . ?
C2IA C1IA C6IA 119.11(16) . . ?
C6IA C1IA P1 119.97(13) . . ?
C1IA C2IA H2IA 120.1 . . ?
C3IA C2IA C1IA 119.89(18) . . ?
C3IA C2IA H2IA 120.1 . . ?
C2IA C3IA H3IA 119.9 . . ?
C4IA C3IA C2IA 120.27(19) . . ?
C4IA C3IA H3IA 119.9 . . ?
C3IA C4IA H4IA 119.8 . . ?
C5IA C4IA C3IA 120.32(18) . . ?
C5IA C4IA H4IA 119.8 . . ?
C4IA C5IA H5IA 120.1 . . ?
C4IA C5IA C6IA 119.79(18) . . ?
C6IA C5IA H5IA 120.1 . . ?
C1IA C6IA H6IA 119.7 . . ?
C5IA C6IA C1IA 120.61(17) . . ?
C5IA C6IA H6IA 119.7 . . ?
C2IB C1IB P1 122.54(14) . . ?
C2IB C1IB C6IB 119.59(17) . . ?
C6IB C1IB P1 117.70(13) . . ?
C1IB C2IB H2IB 120.3 . . ?
C3IB C2IB C1IB 119.38(19) . . ?
C3IB C2IB H2IB 120.3 . . ?
C2IB C3IB H3IB 119.8 . . ?
C4IB C3IB C2IB 120.5(2) . . ?
C4IB C3IB H3IB 119.8 . . ?
C3IB C4IB H4IB 119.7 . . ?
C3IB C4IB C5IB 120.5(2) . . ?
C5IB C4IB H4IB 119.7 . . ?
C4IB C5IB H5IB 120.1 . . ?
C4IB C5IB C6IB 119.79(19) . . ?
C6IB C5IB H5IB 120.1 . . ?
C1IB C6IB H6IB 119.9 . . ?
C5IB C6IB C1IB 120.21(17) . . ?
C5IB C6IB H6IB 119.9 . . ?
C2IC C1IC P1 119.61(13) . . ?
C6IC C1IC P1 120.70(12) . . ?
C6IC C1IC C2IC 119.69(15) . . ?
C1IC C2IC H2IC 120.1 . . ?
C3IC C2IC C1IC 119.77(16) . . ?
C3IC C2IC H2IC 120.1 . . ?
C2IC C3IC H3IC 119.8 . . ?
C4IC C3IC C2IC 120.39(16) . . ?
C4IC C3IC H3IC 119.8 . . ?
C3IC C4IC H4IC 120.0 . . ?
C3IC C4IC C5IC 120.09(16) . . ?
C5IC C4IC H4IC 120.0 . . ?
C4IC C5IC H5IC 120.0 . . ?
C4IC C5IC C6IC 120.05(16) . . ?
C6IC C5IC H5IC 120.0 . . ?
C1IC C6IC C5IC 120.00(15) . . ?
C1IC C6IC H6IC 120.0 . . ?
C5IC C6IC H6IC 120.0 . . ?
C2ID C1ID P2 118.93(12) . . ?
C6ID C1ID P2 121.87(12) . . ?
C6ID C1ID C2ID 119.20(15) . . ?
C1ID C2ID H2ID 119.9 . . ?
C3ID C2ID C1ID 120.13(16) . . ?
C3ID C2ID H2ID 119.9 . . ?
C2ID C3ID H3ID 119.9 . . ?
C4ID C3ID C2ID 120.15(17) . . ?
C4ID C3ID H3ID 119.9 . . ?
C3ID C4ID H4ID 120.1 . . ?
C5ID C4ID C3ID 119.88(17) . . ?
C5ID C4ID H4ID 120.1 . . ?
C4ID C5ID H5ID 119.8 . . ?
C4ID C5ID C6ID 120.38(17) . . ?
C6ID C5ID H5ID 119.8 . . ?
C1ID C6ID H6ID 119.9 . . ?
C5ID C6ID C1ID 120.17(16) . . ?
C5ID C6ID H6ID 119.9 . . ?
C2IE C1IE P2 121.32(13) . . ?
C2IE C1IE C6IE 119.99(15) . . ?
C6IE C1IE P2 118.30(12) . . ?
C1IE C2IE H2IE 120.0 . . ?
C3IE C2IE C1IE 120.06(17) . . ?
C3IE C2IE H2IE 120.0 . . ?
C2IE C3IE H3IE 120.2 . . ?
C4IE C3IE C2IE 119.59(17) . . ?
C4IE C3IE H3IE 120.2 . . ?
C3IE C4IE H4IE 119.6 . . ?
C5IE C4IE C3IE 120.81(17) . . ?
C5IE C4IE H4IE 119.6 . . ?
C4IE C5IE H5IE 120.0 . . ?
C4IE C5IE C6IE 119.95(17) . . ?
C6IE C5IE H5IE 120.0 . . ?
C1IE C6IE H6IE 120.2 . . ?
C5IE C6IE C1IE 119.60(16) . . ?
C5IE C6IE H6IE 120.2 . . ?
C2IF C1IF P2 121.85(12) . . ?
C6IF C1IF P2 118.75(12) . . ?
C6IF C1IF C2IF 119.38(15) . . ?
C1IF C2IF H2IF 119.9 . . ?
C3IF C2IF C1IF 120.16(16) . . ?
C3IF C2IF H2IF 119.9 . . ?
C2IF C3IF H3IF 120.0 . . ?
C4IF C3IF C2IF 120.05(16) . . ?
C4IF C3IF H3IF 120.0 . . ?
C3IF C4IF H4IF 119.9 . . ?
C5IF C4IF C3IF 120.12(16) . . ?
C5IF C4IF H4IF 119.9 . . ?
C4IF C5IF H5IF 119.8 . . ?
C4IF C5IF C6IF 120.31(16) . . ?
C6IF C5IF H5IF 119.8 . . ?
C1IF C6IF H6IF 120.0 . . ?
C5IF C6IF C1IF 119.94(15) . . ?
C5IF C6IF H6IF 120.0 . . ?
N2 P3 C1ZA 107.32(8) . . ?
N2 P3 C1ZB 113.61(7) . . ?
N2 P3 C1ZC 113.45(7) . . ?
C1ZB P3 C1ZA 107.00(7) . . ?
C1ZB P3 C1ZC 109.33(8) . . ?
C1ZC P3 C1ZA 105.59(8) . . ?
N2 P4 C1ZD 115.19(7) . . ?
N2 P4 C1ZE 106.85(8) . . ?
N2 P4 C1ZF 113.55(8) . . ?
C1ZE P4 C1ZD 108.39(8) . . ?
C1ZF P4 C1ZD 106.07(7) . . ?
C1ZF P4 C1ZE 106.38(7) . . ?
P3 N2 P4 144.54(10) . . ?
C2ZA C1ZA P3 120.48(13) . . ?
C6ZA C1ZA P3 119.85(12) . . ?
C6ZA C1ZA C2ZA 119.58(15) . . ?
C1ZA C2ZA H2ZA 120.1 . . ?
C3ZA C2ZA C1ZA 119.81(17) . . ?
C3ZA C2ZA H2ZA 120.1 . . ?
C2ZA C3ZA H3ZA 119.8 . . ?
C4ZA C3ZA C2ZA 120.33(16) . . ?
C4ZA C3ZA H3ZA 119.8 . . ?
C3ZA C4ZA H4ZA 120.0 . . ?
C3ZA C4ZA C5ZA 120.09(16) . . ?
C5ZA C4ZA H4ZA 120.0 . . ?
C4ZA C5ZA H5ZA 120.0 . . ?
C4ZA C5ZA C6ZA 120.06(17) . . ?
C6ZA C5ZA H5ZA 120.0 . . ?
C1ZA C6ZA H6ZA 119.9 . . ?
C5ZA C6ZA C1ZA 120.11(15) . . ?
C5ZA C6ZA H6ZA 119.9 . . ?
C2ZB C1ZB P3 120.91(12) . . ?
C6ZB C1ZB P3 119.11(12) . . ?
C6ZB C1ZB C2ZB 119.83(14) . . ?
C1ZB C2ZB H2ZB 120.3 . . ?
C3ZB C2ZB C1ZB 119.42(15) . . ?
C3ZB C2ZB H2ZB 120.3 . . ?
C2ZB C3ZB H3ZB 119.8 . . ?
C4ZB C3ZB C2ZB 120.35(16) . . ?
C4ZB C3ZB H3ZB 119.8 . . ?
C3ZB C4ZB H4ZB 119.8 . . ?
C3ZB C4ZB C5ZB 120.50(15) . . ?
C5ZB C4ZB H4ZB 119.8 . . ?
C4ZB C5ZB H5ZB 120.1 . . ?
C4ZB C5ZB C6ZB 119.89(16) . . ?
C6ZB C5ZB H5ZB 120.1 . . ?
C1ZB C6ZB H6ZB 120.0 . . ?
C5ZB C6ZB C1ZB 119.98(16) . . ?
C5ZB C6ZB H6ZB 120.0 . . ?
C2ZC C1ZC P3 117.42(14) . . ?
C6ZC C1ZC P3 123.41(13) . . ?
C6ZC C1ZC C2ZC 119.03(17) . . ?
C1ZC C2ZC H2ZC 119.8 . . ?
C3ZC C2ZC C1ZC 120.4(2) . . ?
C3ZC C2ZC H2ZC 119.8 . . ?
C2ZC C3ZC H3ZC 120.1 . . ?
C4ZC C3ZC C2ZC 119.7(2) . . ?
C4ZC C3ZC H3ZC 120.1 . . ?
C3ZC C4ZC H4ZC 119.6 . . ?
C5ZC C4ZC C3ZC 120.89(19) . . ?
C5ZC C4ZC H4ZC 119.6 . . ?
C4ZC C5ZC H5ZC 119.9 . . ?
C4ZC C5ZC C6ZC 120.1(2) . . ?
C6ZC C5ZC H5ZC 119.9 . . ?
C1ZC C6ZC H6ZC 120.1 . . ?
C5ZC C6ZC C1ZC 119.78(19) . . ?
C5ZC C6ZC H6ZC 120.1 . . ?
C2ZD C1ZD P4 120.17(13) . . ?
C2ZD C1ZD C6ZD 119.74(16) . . ?
C6ZD C1ZD P4 119.92(13) . . ?
C1ZD C2ZD H2ZD 120.1 . . ?
C3ZD C2ZD C1ZD 119.73(18) . . ?
C3ZD C2ZD H2ZD 120.1 . . ?
C2ZD C3ZD H3ZD 120.0 . . ?
C4ZD C3ZD C2ZD 120.08(19) . . ?
C4ZD C3ZD H3ZD 120.0 . . ?
C3ZD C4ZD H4ZD 119.8 . . ?
C3ZD C4ZD C5ZD 120.45(18) . . ?
C5ZD C4ZD H4ZD 119.8 . . ?
C4ZD C5ZD H5ZD 120.0 . . ?
C4ZD C5ZD C6ZD 120.05(19) . . ?
C6ZD C5ZD H5ZD 120.0 . . ?
C1ZD C6ZD H6ZD 120.0 . . ?
C5ZD C6ZD C1ZD 119.93(18) . . ?
C5ZD C6ZD H6ZD 120.0 . . ?
C2ZE C1ZE P4 120.70(13) . . ?
C6ZE C1ZE P4 119.67(13) . . ?
C6ZE C1ZE C2ZE 119.50(15) . . ?
C1ZE C2ZE H2ZE 119.9 . . ?
C3ZE C2ZE C1ZE 120.28(16) . . ?
C3ZE C2ZE H2ZE 119.9 . . ?
C2ZE C3ZE H3ZE 120.1 . . ?
C2ZE C3ZE C4ZE 119.73(17) . . ?
C4ZE C3ZE H3ZE 120.1 . . ?
C3ZE C4ZE H4ZE 119.8 . . ?
C5ZE C4ZE C3ZE 120.31(17) . . ?
C5ZE C4ZE H4ZE 119.8 . . ?
C4ZE C5ZE H5ZE 120.0 . . ?
C4ZE C5ZE C6ZE 120.08(17) . . ?
C6ZE C5ZE H5ZE 120.0 . . ?
C1ZE C6ZE C5ZE 120.09(16) . . ?
C1ZE C6ZE H6ZE 120.0 . . ?
C5ZE C6ZE H6ZE 120.0 . . ?
C2ZF C1ZF P4 121.04(12) . . ?
C6ZF C1ZF P4 118.91(13) . . ?
C6ZF C1ZF C2ZF 119.89(15) . . ?
C1ZF C2ZF H2ZF 120.1 . . ?
C3ZF C2ZF C1ZF 119.71(16) . . ?
C3ZF C2ZF H2ZF 120.1 . . ?
C2ZF C3ZF H3ZF 120.0 . . ?
C2ZF C3ZF C4ZF 120.00(17) . . ?
C4ZF C3ZF H3ZF 120.0 . . ?
C3ZF C4ZF H4ZF 119.6 . . ?
C5ZF C4ZF C3ZF 120.78(16) . . ?
C5ZF C4ZF H4ZF 119.6 . . ?
C4ZF C5ZF H5ZF 120.0 . . ?
C4ZF C5ZF C6ZF 119.98(17) . . ?
C6ZF C5ZF H5ZF 120.0 . . ?
C1ZF C6ZF H6ZF 120.2 . . ?
C5ZF C6ZF C1ZF 119.64(17) . . ?
C5ZF C6ZF H6ZF 120.2 . . ?

loop_
_geom_bond_atom_site_label_1
_geom_bond_atom_site_label_2
_geom_bond_distance
_geom_bond_site_symmetry_2
_geom_bond_publ_flag
Sb1 Cl1 2.3810(4) . ?
Sb1 Cl2 2.6397(5) . ?
Sb1 Cl3 2.5964(5) . ?
Sb1 Cl4 2.5876(4) . ?
Sb1 Cl5 2.6363(5) . ?
P1 N1 1.5797(14) . ?
P1 C1IA 1.8029(17) . ?
P1 C1IB 1.7962(17) . ?
P1 C1IC 1.7995(16) . ?
P2 N1 1.5883(13) . ?
P2 C1ID 1.8028(16) . ?
P2 C1IE 1.7953(16) . ?
P2 C1IF 1.7977(16) . ?
C1IA C2IA 1.395(2) . ?
C1IA C6IA 1.398(2) . ?
C2IA H2IA 0.9300 . ?
C2IA C3IA 1.387(3) . ?
C3IA H3IA 0.9300 . ?
C3IA C4IA 1.385(3) . ?
C4IA H4IA 0.9300 . ?
C4IA C5IA 1.381(3) . ?
C5IA H5IA 0.9300 . ?
C5IA C6IA 1.382(3) . ?
C6IA H6IA 0.9300 . ?
C1IB C2IB 1.394(2) . ?
C1IB C6IB 1.395(2) . ?
C2IB H2IB 0.9300 . ?
C2IB C3IB 1.389(3) . ?
C3IB H3IB 0.9300 . ?
C3IB C4IB 1.374(3) . ?
C4IB H4IB 0.9300 . ?
C4IB C5IB 1.379(3) . ?
C5IB H5IB 0.9300 . ?
C5IB C6IB 1.382(3) . ?
C6IB H6IB 0.9300 . ?
C1IC C2IC 1.398(2) . ?
C1IC C6IC 1.388(2) . ?
C2IC H2IC 0.9300 . ?
C2IC C3IC 1.387(2) . ?
C3IC H3IC 0.9300 . ?
C3IC C4IC 1.379(3) . ?
C4IC H4IC 0.9300 . ?
C4IC C5IC 1.387(2) . ?
C5IC H5IC 0.9300 . ?
C5IC C6IC 1.390(2) . ?
C6IC H6IC 0.9300 . ?
C1ID C2ID 1.395(2) . ?
C1ID C6ID 1.395(2) . ?
C2ID H2ID 0.9300 . ?
C2ID C3ID 1.389(3) . ?
C3ID H3ID 0.9300 . ?
C3ID C4ID 1.385(3) . ?
C4ID H4ID 0.9300 . ?
C4ID C5ID 1.382(3) . ?
C5ID H5ID 0.9300 . ?
C5ID C6ID 1.385(2) . ?
C6ID H6ID 0.9300 . ?
C1IE C2IE 1.395(2) . ?
C1IE C6IE 1.398(2) . ?
C2IE H2IE 0.9300 . ?
C2IE C3IE 1.389(2) . ?
C3IE H3IE 0.9300 . ?
C3IE C4IE 1.386(3) . ?
C4IE H4IE 0.9300 . ?
C4IE C5IE 1.385(3) . ?
C5IE H5IE 0.9300 . ?
C5IE C6IE 1.390(2) . ?
C6IE H6IE 0.9300 . ?
C1IF C2IF 1.396(2) . ?
C1IF C6IF 1.392(2) . ?
C2IF H2IF 0.9300 . ?
C2IF C3IF 1.385(2) . ?
C3IF H3IF 0.9300 . ?
C3IF C4IF 1.384(3) . ?
C4IF H4IF 0.9300 . ?
C4IF C5IF 1.379(2) . ?
C5IF H5IF 0.9300 . ?
C5IF C6IF 1.389(2) . ?
C6IF H6IF 0.9300 . ?
P3 N2 1.5790(14) . ?
P3 C1ZA 1.8000(16) . ?
P3 C1ZB 1.7986(15) . ?
P3 C1ZC 1.7989(17) . ?
P4 N2 1.5796(14) . ?
P4 C1ZD 1.8030(16) . ?
P4 C1ZE 1.8021(17) . ?
P4 C1ZF 1.7996(15) . ?
C1ZA C2ZA 1.395(2) . ?
C1ZA C6ZA 1.393(2) . ?
C2ZA H2ZA 0.9300 . ?
C2ZA C3ZA 1.388(3) . ?
C3ZA H3ZA 0.9300 . ?
C3ZA C4ZA 1.382(3) . ?
C4ZA H4ZA 0.9300 . ?
C4ZA C5ZA 1.385(3) . ?
C5ZA H5ZA 0.9300 . ?
C5ZA C6ZA 1.387(2) . ?
C6ZA H6ZA 0.9300 . ?
C1ZB C2ZB 1.401(2) . ?
C1ZB C6ZB 1.398(2) . ?
C2ZB H2ZB 0.9300 . ?
C2ZB C3ZB 1.393(2) . ?
C3ZB H3ZB 0.9300 . ?
C3ZB C4ZB 1.383(2) . ?
C4ZB H4ZB 0.9300 . ?
C4ZB C5ZB 1.386(3) . ?
C5ZB H5ZB 0.9300 . ?
C5ZB C6ZB 1.390(2) . ?
C6ZB H6ZB 0.9300 . ?
C1ZC C2ZC 1.399(2) . ?
C1ZC C6ZC 1.395(3) . ?
C2ZC H2ZC 0.9300 . ?
C2ZC C3ZC 1.385(3) . ?
C3ZC H3ZC 0.9300 . ?
C3ZC C4ZC 1.375(4) . ?
C4ZC H4ZC 0.9300 . ?
C4ZC C5ZC 1.372(3) . ?
C5ZC H5ZC 0.9300 . ?
C5ZC C6ZC 1.394(3) . ?
C6ZC H6ZC 0.9300 . ?
C1ZD C2ZD 1.394(2) . ?
C1ZD C6ZD 1.396(2) . ?
C2ZD H2ZD 0.9300 . ?
C2ZD C3ZD 1.390(3) . ?
C3ZD H3ZD 0.9300 . ?
C3ZD C4ZD 1.381(3) . ?
C4ZD H4ZD 0.9300 . ?
C4ZD C5ZD 1.382(3) . ?
C5ZD H5ZD 0.9300 . ?
C5ZD C6ZD 1.384(3) . ?
C6ZD H6ZD 0.9300 . ?
C1ZE C2ZE 1.398(2) . ?
C1ZE C6ZE 1.390(2) . ?
C2ZE H2ZE 0.9300 . ?
C2ZE C3ZE 1.386(2) . ?
C3ZE H3ZE 0.9300 . ?
C3ZE C4ZE 1.391(3) . ?
C4ZE H4ZE 0.9300 . ?
C4ZE C5ZE 1.383(3) . ?
C5ZE H5ZE 0.9300 . ?
C5ZE C6ZE 1.390(3) . ?
C6ZE H6ZE 0.9300 . ?
C1ZF C2ZF 1.401(2) . ?
C1ZF C6ZF 1.397(2) . ?
C2ZF H2ZF 0.9300 . ?
C2ZF C3ZF 1.385(2) . ?
C3ZF H3ZF 0.9300 . ?
C3ZF C4ZF 1.388(3) . ?
C4ZF H4ZF 0.9300 . ?
C4ZF C5ZF 1.376(3) . ?
C5ZF H5ZF 0.9300 . ?
C5ZF C6ZF 1.395(2) . ?
C6ZF H6ZF 0.9300 . ?

loop_
_geom_torsion_atom_site_label_1
_geom_torsion_atom_site_label_2
_geom_torsion_atom_site_label_3
_geom_torsion_atom_site_label_4
_geom_torsion
_geom_torsion_site_symmetry_1
_geom_torsion_site_symmetry_2
_geom_torsion_site_symmetry_3
_geom_torsion_site_symmetry_4
_geom_torsion_publ_flag
P1 C1IA C2IA C3IA -172.73(17) . . . . ?
P1 C1IA C6IA C5IA 172.39(15) . . . . ?
P1 C1IB C2IB C3IB 175.17(17) . . . . ?
P1 C1IB C6IB C5IB -176.40(14) . . . . ?
P1 C1IC C2IC C3IC 179.47(14) . . . . ?
P1 C1IC C6IC C5IC 179.75(13) . . . . ?
P2 C1ID C2ID C3ID 178.28(14) . . . . ?
P2 C1ID C6ID C5ID 178.97(14) . . . . ?
P2 C1IE C2IE C3IE 172.07(13) . . . . ?
P2 C1IE C6IE C5IE -172.73(13) . . . . ?
P2 C1IF C2IF C3IF -179.42(14) . . . . ?
P2 C1IF C6IF C5IF -179.89(14) . . . . ?
N1 P1 C1IA C2IA 100.95(16) . . . . ?
N1 P1 C1IA C6IA -71.78(16) . . . . ?
N1 P1 C1IB C2IB 148.40(15) . . . . ?
N1 P1 C1IB C6IB -36.38(16) . . . . ?
N1 P1 C1IC C2IC 167.47(14) . . . . ?
N1 P1 C1IC C6IC -12.60(16) . . . . ?
N1 P2 C1ID C2ID -6.92(16) . . . . ?
N1 P2 C1ID C6ID 172.63(14) . . . . ?
N1 P2 C1IE C2IE -91.87(15) . . . . ?
N1 P2 C1IE C6IE 80.94(14) . . . . ?
N1 P2 C1IF C2IF 166.45(13) . . . . ?
N1 P2 C1IF C6IF -15.09(15) . . . . ?
C1IA P1 N1 P2 62.83(17) . . . . ?
C1IA P1 C1IB C2IB 20.44(17) . . . . ?
C1IA P1 C1IB C6IB -164.35(13) . . . . ?
C1IA P1 C1IC C2IC -70.17(16) . . . . ?
C1IA P1 C1IC C6IC 109.76(14) . . . . ?
C1IA C2IA C3IA C4IA 0.3(3) . . . . ?
C2IA C1IA C6IA C5IA -0.4(3) . . . . ?
C2IA C3IA C4IA C5IA -0.3(4) . . . . ?
C3IA C4IA C5IA C6IA -0.1(3) . . . . ?
C4IA C5IA C6IA C1IA 0.5(3) . . . . ?
C6IA C1IA C2IA C3IA 0.1(3) . . . . ?
C1IB P1 N1 P2 -62.44(16) . . . . ?
C1IB P1 C1IA C2IA -131.53(15) . . . . ?
C1IB P1 C1IA C6IA 55.75(16) . . . . ?
C1IB P1 C1IC C2IC 46.25(16) . . . . ?
C1IB P1 C1IC C6IC -133.82(14) . . . . ?
C1IB C2IB C3IB C4IB 1.2(4) . . . . ?
C2IB C1IB C6IB C5IB -1.0(3) . . . . ?
C2IB C3IB C4IB C5IB -1.4(4) . . . . ?
C3IB C4IB C5IB C6IB 0.4(3) . . . . ?
C4IB C5IB C6IB C1IB 0.8(3) . . . . ?
C6IB C1IB C2IB C3IB 0.0(3) . . . . ?
C1IC P1 N1 P2 -179.33(14) . . . . ?
C1IC P1 C1IA C2IA -16.65(17) . . . . ?
C1IC P1 C1IA C6IA 170.62(14) . . . . ?
C1IC P1 C1IB C2IB -94.70(16) . . . . ?
C1IC P1 C1IB C6IB 80.52(14) . . . . ?
C1IC C2IC C3IC C4IC 1.0(3) . . . . ?
C2IC C1IC C6IC C5IC -0.3(3) . . . . ?
C2IC C3IC C4IC C5IC -0.7(3) . . . . ?
C3IC C4IC C5IC C6IC -0.1(3) . . . . ?
C4IC C5IC C6IC C1IC 0.6(3) . . . . ?
C6IC C1IC C2IC C3IC -0.5(3) . . . . ?
C1ID P2 N1 P1 -84.04(16) . . . . ?
C1ID P2 C1IE C2IE 31.74(16) . . . . ?
C1ID P2 C1IE C6IE -155.44(13) . . . . ?
C1ID P2 C1IF C2IF 46.94(15) . . . . ?
C1ID P2 C1IF C6IF -134.61(13) . . . . ?
C1ID C2ID C3ID C4ID 2.3(3) . . . . ?
C2ID C1ID C6ID C5ID -1.5(3) . . . . ?
C2ID C3ID C4ID C5ID -0.6(3) . . . . ?
C3ID C4ID C5ID C6ID -2.2(3) . . . . ?
C4ID C5ID C6ID C1ID 3.2(3) . . . . ?
C6ID C1ID C2ID C3ID -1.3(3) . . . . ?
C1IE P2 N1 P1 38.44(17) . . . . ?
C1IE P2 C1ID C2ID -133.18(14) . . . . ?
C1IE P2 C1ID C6ID 46.36(16) . . . . ?
C1IE P2 C1IF C2IF -70.14(15) . . . . ?
C1IE P2 C1IF C6IF 108.31(14) . . . . ?
C1IE C2IE C3IE C4IE 0.8(3) . . . . ?
C2IE C1IE C6IE C5IE 0.2(2) . . . . ?
C2IE C3IE C4IE C5IE -0.4(3) . . . . ?
C3IE C4IE C5IE C6IE 0.0(3) . . . . ?
C4IE C5IE C6IE C1IE 0.1(3) . . . . ?
C6IE C1IE C2IE C3IE -0.6(2) . . . . ?
C1IF P2 N1 P1 156.91(14) . . . . ?
C1IF P2 C1ID C2ID 110.47(14) . . . . ?
C1IF P2 C1ID C6ID -69.98(15) . . . . ?
C1IF P2 C1IE C2IE 149.74(13) . . . . ?
C1IF P2 C1IE C6IE -37.45(14) . . . . ?
C1IF C2IF C3IF C4IF -1.3(3) . . . . ?
C2IF C1IF C6IF C5IF -1.4(3) . . . . ?
C2IF C3IF C4IF C5IF -0.4(3) . . . . ?
C3IF C4IF C5IF C6IF 1.1(3) . . . . ?
C4IF C5IF C6IF C1IF -0.2(3) . . . . ?
C6IF C1IF C2IF C3IF 2.1(3) . . . . ?
P3 C1ZA C2ZA C3ZA -175.89(14) . . . . ?
P3 C1ZA C6ZA C5ZA 177.10(13) . . . . ?
P3 C1ZB C2ZB C3ZB 176.47(12) . . . . ?
P3 C1ZB C6ZB C5ZB -177.54(13) . . . . ?
P3 C1ZC C2ZC C3ZC -174.74(15) . . . . ?
P3 C1ZC C6ZC C5ZC 176.48(15) . . . . ?
P4 C1ZD C2ZD C3ZD 176.11(14) . . . . ?
P4 C1ZD C6ZD C5ZD -174.61(14) . . . . ?
P4 C1ZE C2ZE C3ZE -174.72(13) . . . . ?
P4 C1ZE C6ZE C5ZE 175.22(13) . . . . ?
P4 C1ZF C2ZF C3ZF 175.83(13) . . . . ?
P4 C1ZF C6ZF C5ZF -175.94(13) . . . . ?
N2 P3 C1ZA C2ZA -21.02(16) . . . . ?
N2 P3 C1ZA C6ZA 162.40(13) . . . . ?
N2 P3 C1ZB C2ZB 161.65(13) . . . . ?
N2 P3 C1ZB C6ZB -22.92(16) . . . . ?
N2 P3 C1ZC C2ZC 74.70(15) . . . . ?
N2 P3 C1ZC C6ZC -101.00(16) . . . . ?
N2 P4 C1ZD C2ZD -86.25(15) . . . . ?
N2 P4 C1ZD C6ZD 89.03(15) . . . . ?
N2 P4 C1ZE C2ZE 178.16(13) . . . . ?
N2 P4 C1ZE C6ZE 2.19(15) . . . . ?
N2 P4 C1ZF C2ZF 166.93(13) . . . . ?
N2 P4 C1ZF C6ZF -17.66(16) . . . . ?
C1ZA P3 N2 P4 179.92(15) . . . . ?
C1ZA P3 C1ZB C2ZB -80.09(14) . . . . ?
C1ZA P3 C1ZB C6ZB 95.34(14) . . . . ?
C1ZA P3 C1ZC C2ZC -42.56(15) . . . . ?
C1ZA P3 C1ZC C6ZC 141.74(15) . . . . ?
C1ZA C2ZA C3ZA C4ZA -0.9(3) . . . . ?
C2ZA C1ZA C6ZA C5ZA 0.5(3) . . . . ?
C2ZA C3ZA C4ZA C5ZA -0.1(3) . . . . ?
C3ZA C4ZA C5ZA C6ZA 1.3(3) . . . . ?
C4ZA C5ZA C6ZA C1ZA -1.5(3) . . . . ?
C6ZA C1ZA C2ZA C3ZA 0.7(3) . . . . ?
C1ZB P3 N2 P4 -62.01(18) . . . . ?
C1ZB P3 C1ZA C2ZA -143.31(14) . . . . ?
C1ZB P3 C1ZA C6ZA 40.11(15) . . . . ?
C1ZB P3 C1ZC C2ZC -157.36(13) . . . . ?
C1ZB P3 C1ZC C6ZC 26.94(17) . . . . ?
C1ZB C2ZB C3ZB C4ZB 0.6(2) . . . . ?
C2ZB C1ZB C6ZB C5ZB -2.1(2) . . . . ?
C2ZB C3ZB C4ZB C5ZB -1.2(3) . . . . ?
C3ZB C4ZB C5ZB C6ZB 0.2(3) . . . . ?
C4ZB C5ZB C6ZB C1ZB 1.4(3) . . . . ?
C6ZB C1ZB C2ZB C3ZB 1.1(2) . . . . ?
C1ZC P3 N2 P4 63.69(18) . . . . ?
C1ZC P3 C1ZA C2ZA 100.29(15) . . . . ?
C1ZC P3 C1ZA C6ZA -76.29(14) . . . . ?
C1ZC P3 C1ZB C2ZB 33.80(15) . . . . ?
C1ZC P3 C1ZB C6ZB -150.77(13) . . . . ?
C1ZC C2ZC C3ZC C4ZC -1.8(3) . . . . ?
C2ZC C1ZC C6ZC C5ZC 0.8(3) . . . . ?
C2ZC C3ZC C4ZC C5ZC 0.4(3) . . . . ?
C3ZC C4ZC C5ZC C6ZC 1.6(3) . . . . ?
C4ZC C5ZC C6ZC C1ZC -2.2(3) . . . . ?
C6ZC C1ZC C2ZC C3ZC 1.1(3) . . . . ?
C1ZD P4 N2 P3 39.86(19) . . . . ?
C1ZD P4 C1ZE C2ZE -57.14(14) . . . . ?
C1ZD P4 C1ZE C6ZE 126.89(13) . . . . ?
C1ZD P4 C1ZF C2ZF 39.43(15) . . . . ?
C1ZD P4 C1ZF C6ZF -145.16(13) . . . . ?
C1ZD C2ZD C3ZD C4ZD -1.3(3) . . . . ?
C2ZD C1ZD C6ZD C5ZD 0.7(3) . . . . ?
C2ZD C3ZD C4ZD C5ZD 0.2(3) . . . . ?
C3ZD C4ZD C5ZD C6ZD 1.3(3) . . . . ?
C4ZD C5ZD C6ZD C1ZD -1.8(3) . . . . ?
C6ZD C1ZD C2ZD C3ZD 0.8(3) . . . . ?
C1ZE P4 N2 P3 160.30(15) . . . . ?
C1ZE P4 C1ZD C2ZD 154.16(14) . . . . ?
C1ZE P4 C1ZD C6ZD -30.57(16) . . . . ?
C1ZE P4 C1ZF C2ZF -75.83(14) . . . . ?
C1ZE P4 C1ZF C6ZF 99.58(14) . . . . ?
C1ZE C2ZE C3ZE C4ZE -0.9(3) . . . . ?
C2ZE C1ZE C6ZE C5ZE -0.8(2) . . . . ?
C2ZE C3ZE C4ZE C5ZE 0.0(3) . . . . ?
C3ZE C4ZE C5ZE C6ZE 0.5(3) . . . . ?
C4ZE C5ZE C6ZE C1ZE -0.1(3) . . . . ?
C6ZE C1ZE C2ZE C3ZE 1.3(2) . . . . ?
C1ZF P4 N2 P3 -82.74(17) . . . . ?
C1ZF P4 C1ZD C2ZD 40.27(16) . . . . ?
C1ZF P4 C1ZD C6ZD -144.46(14) . . . . ?
C1ZF P4 C1ZE C2ZE 56.55(15) . . . . ?
C1ZF P4 C1ZE C6ZE -119.42(13) . . . . ?
C1ZF C2ZF C3ZF C4ZF -0.4(3) . . . . ?
C2ZF C1ZF C6ZF C5ZF -0.5(2) . . . . ?
C2ZF C3ZF C4ZF C5ZF 0.3(3) . . . . ?
C3ZF C4ZF C5ZF C6ZF -0.3(3) . . . . ?
C4ZF C5ZF C6ZF C1ZF 0.4(3) . . . . ?
C6ZF C1ZF C2ZF C3ZF 0.5(2) . . . . ?

loop_
_exptl_oxdiff_crystal_face_indexfrac_h
_exptl_oxdiff_crystal_face_indexfrac_k
_exptl_oxdiff_crystal_face_indexfrac_l
_exptl_oxdiff_crystal_face_x
_exptl_oxdiff_crystal_face_y
_exptl_oxdiff_crystal_face_z
-0.0004 0.9996 -0.0033 0.0240 0.0141 0.0093
0.0004 -0.9996 0.0033 -0.0240 -0.0141 -0.0093
-0.0004 0.0029 0.9988 -0.0090 0.0244 -0.0137
0.0004 -0.0029 -0.9988 0.0090 -0.0244 0.0137
-0.9995 -0.0024 -0.0008 0.0314 -0.0188 -0.0527
0.9995 0.0024 0.0008 -0.0314 0.0188 0.0527
-3.9990 -3.4939 5.0021 -0.0036 -0.0025 -0.3122
4.9977 -3.9781 3.0138 -0.2802 0.1109 0.1853
2.9957 2.0206 4.9899 -0.0914 0.2068 0.1082
3.9969 -2.9752 5.0073 -0.2429 0.1551 0.1144
-1.0000 4.9872 -3.0137 0.1786 -0.0216 0.0350
3.0021 -4.0057 -4.9782 -0.1450 -0.1221 0.1897
0.0029 -2.0135 -4.9874 -0.0028 -0.1504 0.0501
1.9977 5.0000 -1.0136 0.0662 0.0837 0.1657
3.0004 0.9924 -4.9947 -0.0250 -0.0516 0.2362
-0.0031 5.0067 2.9799 0.0929 0.1438 0.0053
-1.9977 -5.0000 1.0136 -0.0662 -0.0837 -0.1657
-1.9972 0.9806 -4.9990 0.1320 -0.1457 -0.0275
-4.9980 4.9778 -3.0171 0.3042 -0.0968 -0.1760
-1.9986 4.9791 -5.0122 0.2281 -0.0893 0.0097
-2.0012 4.9963 0.9806 0.1738 0.0573 -0.0727
-0.9987 -4.8948 2.0129 -0.1043 -0.0391 -0.1258
